data_4117885
loop_
_publ_author_name
'Ian A. Tonks'
'Alec C. Durrell'
'Harry B. Gray'
'John E. Bercaw'

_publ_contact_author
;       Michael W. Day
        Beckman Institute
        California Institute of Technology
        Pasadena, CA  91125
        USA
;
_publ_contact_author_email mikeday@caltech.edu
_publ_contact_author_fax '(818) 449 4159'
_publ_contact_author_phone '(818) 395 2734'
_publ_section_title
;
 Groups 5 and 6 Terminal Hydrazido(2-) Complexes: N\b Substituent Effects
 on Ligand-to-Metal Charge-Transfer Energies and Oxidation States
;
_journal_name_full 'Journal of the American Chemical Society'
_journal_page_first 7301
_journal_page_last 7304
_journal_paper_doi 10.1021/ja302275j
_journal_volume 134
_journal_year 2012
_chemical_formula_moiety 'C18 H24 Cl3 N2 O2 Ta'
_chemical_formula_sum 'C18 H24 Cl3 N2 O2 Ta'
_chemical_formula_weight 587.69
_chemical_name_systematic
;
 ?
;
_space_group_IT_number 2
_symmetry_cell_setting triclinic
_symmetry_space_group_name_Hall '-P 1'
_symmetry_space_group_name_H-M 'P -1'
_atom_sites_solution_hydrogens geom
_atom_sites_solution_primary direct
_atom_sites_solution_secondary difmap
_audit_creation_method SHELXL-97
_cell_angle_alpha 78.390(3)
_cell_angle_beta 84.353(3)
_cell_angle_gamma 84.864(2)
_cell_formula_units_Z 2
_cell_length_a 7.3415(4)
_cell_length_b 9.2663(5)
_cell_length_c 16.2634(8)
_cell_measurement_reflns_used 9284
_cell_measurement_temperature 100(2)
_cell_measurement_theta_max 43.14
_cell_measurement_theta_min 2.80
_cell_volume 1075.72(10)
_computing_cell_refinement 'Bruker SAINT-Plus v7.68A'
_computing_data_collection 'Bruker APEX2 v2009.7-0'
_computing_data_reduction 'Bruker SAINT-Plus v7.68A'
_computing_molecular_graphics 'Bruker XP v5.1'
_computing_publication_material 'Bruker XCIF 2008'
_computing_structure_refinement 'SHELXL-97 (Sheldrick, 2008)'
_computing_structure_solution 'SHELXS-97 (Sheldrick, 2008)'
_diffrn_ambient_temperature 100(2)
_diffrn_measured_fraction_theta_full 0.984
_diffrn_measured_fraction_theta_max 0.984
_diffrn_measurement_device_type 'Bruker KAPPA APEX II'
_diffrn_measurement_method '\w scans; 23 settings'
_diffrn_radiation_monochromator graphite
_diffrn_radiation_source 'fine-focus sealed tube'
_diffrn_radiation_type MoK\a
_diffrn_radiation_wavelength 0.71073
_diffrn_reflns_av_R_equivalents 0.0380
_diffrn_reflns_av_sigmaI/netI 0.0333
_diffrn_reflns_limit_h_max 16
_diffrn_reflns_limit_h_min -13
_diffrn_reflns_limit_k_max 20
_diffrn_reflns_limit_k_min -20
_diffrn_reflns_limit_l_max 35
_diffrn_reflns_limit_l_min -35
_diffrn_reflns_number 113046
_diffrn_reflns_theta_full 51.69
_diffrn_reflns_theta_max 51.69
_diffrn_reflns_theta_min 2.25
_exptl_absorpt_coefficient_mu 5.496
_exptl_absorpt_correction_T_max 0.7502
_exptl_absorpt_correction_T_min 0.5453
_exptl_absorpt_correction_type multi-scan
_exptl_absorpt_process_details 'SADABS v2009/1, Bruker-AXS, Madison'
_exptl_crystal_colour Teal
_exptl_crystal_density_diffrn 1.814
_exptl_crystal_description Block
_exptl_crystal_F_000 572
_exptl_crystal_size_max 0.24
_exptl_crystal_size_mid 0.15
_exptl_crystal_size_min 0.12
_refine_diff_density_max 1.296
_refine_diff_density_min -1.076
_refine_diff_density_rms 0.149
_refine_ls_extinction_method none
_refine_ls_goodness_of_fit_ref 1.218
_refine_ls_hydrogen_treatment Riding
_refine_ls_matrix_type 'Full matrix'
_refine_ls_number_parameters 239
_refine_ls_number_reflns 23860
_refine_ls_number_restraints 0
_refine_ls_restrained_S_all 1.218
_refine_ls_R_factor_all 0.0333
_refine_ls_R_factor_gt 0.0237
_refine_ls_shift/su_max 0.008
_refine_ls_shift/su_mean 0.000
_refine_ls_structure_factor_coef Fsqd
_refine_ls_weighting_details w=1/s^2^(Fo^2^)
_refine_ls_weighting_scheme sigma
_refine_ls_wR_factor_gt 0.0343
_refine_ls_wR_factor_ref 0.0354
_reflns_number_gt 20494
_reflns_number_total 23860
_reflns_threshold_expression >2sigma(I)
_cod_data_source_file ja302275j_si_002_05.cif
_cod_data_source_block 1e
_cod_depositor_comments
;
The following automatic conversions were performed:

'_atom_sites_solution_primary' value 'direct methods' was changed to
'direct'.

'_atom_sites_solution_secondary' value 'Difference Fourier map' was
changed to 'difmap'.

'_atom_sites_solution_hydrogens' value 'Geometric positions' was
changed to 'geom'.

Automatic conversion script
Id: cif_fix_values 6452 2018-10-05 10:23:21Z andrius 
;
_cod_database_code 4117885

loop_
_symmetry_equiv_pos_as_xyz
'x, y, z'
'-x, -y, -z'

loop_
_atom_site_label
_atom_site_type_symbol
_atom_site_fract_x
_atom_site_fract_y
_atom_site_fract_z
_atom_site_U_iso_or_equiv
_atom_site_adp_type
_atom_site_occupancy
_atom_site_symmetry_multiplicity
_atom_site_calc_flag
_atom_site_refinement_flags
Ta1 Ta 0.652708(4) 0.695031(4) 0.157385(2) 0.01065(1) Uani 1 1 d .
Cl1 Cl 0.79456(3) 0.90602(2) 0.074257(14) 0.01693(3) Uani 1 1 d .
Cl2 Cl 0.93389(3) 0.54650(2) 0.159243(14) 0.01658(3) Uani 1 1 d .
Cl3 Cl 0.48236(3) 0.48056(2) 0.199524(14) 0.01683(3) Uani 1 1 d .
O1 O 0.61264(8) 0.65768(7) 0.02317(4) 0.01596(11) Uani 1 1 d .
O2 O 0.39013(8) 0.80575(7) 0.12308(4) 0.01577(11) Uani 1 1 d .
N1 N 0.64330(9) 0.75173(8) 0.25558(5) 0.01316(11) Uani 1 1 d .
N2 N 0.63811(10) 0.80780(9) 0.32564(5) 0.01695(13) Uani 1 1 d .
C1 C 0.76485(12) 0.64466(13) -0.03940(6) 0.02346(19) Uani 1 1 d .
H1A H 0.7226 0.6078 -0.0861 0.035 Uiso 1 1 calc R
H1B H 0.8620 0.5757 -0.0138 0.035 Uiso 1 1 calc R
H1C H 0.8129 0.7417 -0.0606 0.035 Uiso 1 1 calc R
C2 C 0.46237(11) 0.75222(11) -0.01385(6) 0.01818(15) Uani 1 1 d .
H2A H 0.4190 0.7116 -0.0597 0.022 Uiso 1 1 calc R
H2B H 0.5024 0.8525 -0.0376 0.022 Uiso 1 1 calc R
C3 C 0.31151(11) 0.75834(11) 0.05510(6) 0.01724(14) Uani 1 1 d .
H3A H 0.2094 0.8292 0.0342 0.021 Uiso 1 1 calc R
H3B H 0.2635 0.6598 0.0751 0.021 Uiso 1 1 calc R
C4 C 0.24875(12) 0.84480(14) 0.18616(8) 0.0273(2) Uani 1 1 d .
H4A H 0.1589 0.9189 0.1586 0.041 Uiso 1 1 calc R
H4B H 0.3055 0.8853 0.2279 0.041 Uiso 1 1 calc R
H4C H 0.1870 0.7564 0.2143 0.041 Uiso 1 1 calc R
C5 C 0.78180(10) 0.90187(9) 0.32781(6) 0.01454(13) Uani 1 1 d .
C6 C 0.91119(11) 0.86107(10) 0.38683(7) 0.01864(16) Uani 1 1 d .
H6 H 0.9018 0.7728 0.4280 0.022 Uiso 1 1 calc R
C7 C 1.05437(12) 0.95052(12) 0.38514(8) 0.02299(19) Uani 1 1 d .
H7 H 1.1416 0.9232 0.4260 0.028 Uiso 1 1 calc R
C8 C 1.07214(12) 1.07912(11) 0.32483(7) 0.02180(19) Uani 1 1 d .
C9 C 0.94023(13) 1.11915(11) 0.26666(7) 0.02189(18) Uani 1 1 d .
H9 H 0.9497 1.2073 0.2254 0.026 Uiso 1 1 calc R
C10 C 0.79471(12) 1.03148(10) 0.26830(6) 0.01859(15) Uani 1 1 d .
H10 H 0.7048 1.0604 0.2288 0.022 Uiso 1 1 calc R
C11 C 1.23353(14) 1.17083(14) 0.32169(10) 0.0363(3) Uani 1 1 d .
H11A H 1.2467 1.1885 0.3782 0.055 Uiso 1 1 calc R
H11B H 1.2131 1.2656 0.2831 0.055 Uiso 1 1 calc R
H11C H 1.3456 1.1180 0.3018 0.055 Uiso 1 1 calc R
C12 C 0.51957(10) 0.75151(9) 0.39653(5) 0.01327(12) Uani 1 1 d .
C13 C 0.50509(11) 0.81385(10) 0.46863(6) 0.01519(14) Uani 1 1 d .
H13 H 0.5764 0.8935 0.4706 0.018 Uiso 1 1 calc R
C14 C 0.38567(11) 0.75859(10) 0.53747(6) 0.01594(14) Uani 1 1 d .
H14 H 0.3775 0.8010 0.5864 0.019 Uiso 1 1 calc R
C15 C 0.27778(10) 0.64253(10) 0.53645(6) 0.01445(13) Uani 1 1 d .
C16 C 0.29305(11) 0.58362(10) 0.46344(6) 0.01495(13) Uani 1 1 d .
H16 H 0.2198 0.5053 0.4610 0.018 Uiso 1 1 calc R
C17 C 0.41193(10) 0.63586(9) 0.39422(6) 0.01450(13) Uani 1 1 d .
H17 H 0.4200 0.5931 0.3455 0.017 Uiso 1 1 calc R
C18 C 0.15253(12) 0.58093(11) 0.61176(6) 0.02044(17) Uani 1 1 d .
H18A H 0.0288 0.6289 0.6057 0.031 Uiso 1 1 calc R
H18B H 0.1986 0.5995 0.6630 0.031 Uiso 1 1 calc R
H18C H 0.1486 0.4743 0.6157 0.031 Uiso 1 1 calc R

loop_
_atom_site_aniso_label
_atom_site_aniso_U_11
_atom_site_aniso_U_22
_atom_site_aniso_U_33
_atom_site_aniso_U_23
_atom_site_aniso_U_13
_atom_site_aniso_U_12
Ta1 0.00982(1) 0.01157(1) 0.01055(1) -0.00308(1) 0.00162(1) -0.00129(1)
Cl1 0.01632(7) 0.01558(8) 0.01720(9) 0.00021(7) 0.00217(6) -0.00363(6)
Cl2 0.01338(7) 0.01840(9) 0.01617(9) -0.00223(7) 0.00180(6) 0.00260(6)
Cl3 0.01935(8) 0.01579(8) 0.01607(9) -0.00321(7) 0.00049(6) -0.00695(6)
O1 0.0146(2) 0.0201(3) 0.0132(3) -0.0048(2) -0.00111(19) 0.0025(2)
O2 0.0113(2) 0.0179(3) 0.0181(3) -0.0054(2) 0.00160(19) 0.00038(19)
N1 0.0128(2) 0.0145(3) 0.0129(3) -0.0048(2) 0.0021(2) -0.0034(2)
N2 0.0190(3) 0.0204(3) 0.0140(3) -0.0087(3) 0.0052(2) -0.0097(2)
C1 0.0195(3) 0.0362(6) 0.0163(4) -0.0128(4) 0.0011(3) 0.0039(3)
C2 0.0164(3) 0.0227(4) 0.0144(4) -0.0020(3) -0.0020(3) 0.0015(3)
C3 0.0132(3) 0.0205(4) 0.0172(4) -0.0016(3) -0.0024(3) -0.0005(3)
C4 0.0148(3) 0.0401(6) 0.0292(5) -0.0177(5) 0.0037(3) 0.0051(3)
C5 0.0135(3) 0.0145(3) 0.0169(3) -0.0067(3) 0.0030(2) -0.0042(2)
C6 0.0159(3) 0.0157(4) 0.0244(4) -0.0043(3) -0.0007(3) -0.0017(3)
C7 0.0136(3) 0.0239(5) 0.0337(6) -0.0103(4) -0.0023(3) -0.0019(3)
C8 0.0151(3) 0.0196(4) 0.0334(5) -0.0134(4) 0.0058(3) -0.0058(3)
C9 0.0241(4) 0.0156(4) 0.0259(5) -0.0057(3) 0.0070(3) -0.0076(3)
C10 0.0203(3) 0.0174(4) 0.0184(4) -0.0042(3) 0.0015(3) -0.0048(3)
C11 0.0207(4) 0.0316(6) 0.0611(9) -0.0196(6) 0.0075(5) -0.0136(4)
C12 0.0128(3) 0.0139(3) 0.0136(3) -0.0047(3) 0.0018(2) -0.0024(2)
C13 0.0161(3) 0.0157(3) 0.0153(3) -0.0069(3) 0.0017(2) -0.0037(2)
C14 0.0175(3) 0.0177(4) 0.0134(3) -0.0065(3) 0.0022(3) -0.0015(3)
C15 0.0133(3) 0.0151(3) 0.0143(3) -0.0028(3) 0.0018(2) -0.0005(2)
C16 0.0143(3) 0.0152(3) 0.0156(3) -0.0040(3) 0.0014(2) -0.0033(2)
C17 0.0152(3) 0.0154(3) 0.0138(3) -0.0053(3) 0.0019(2) -0.0036(2)
C18 0.0214(3) 0.0219(4) 0.0172(4) -0.0043(3) 0.0063(3) -0.0043(3)

loop_
_atom_type_symbol
_atom_type_description
_atom_type_scat_dispersion_real
_atom_type_scat_dispersion_imag
_atom_type_scat_source
C C 0.0033 0.0016 'International Tables Vol C Tables 4.2.6.8 and 6.1.1.4'
H H 0.0000 0.0000 'International Tables Vol C Tables 4.2.6.8 and 6.1.1.4'
N N 0.0061 0.0033 'International Tables Vol C Tables 4.2.6.8 and 6.1.1.4'
O O 0.0106 0.0060 'International Tables Vol C Tables 4.2.6.8 and 6.1.1.4'
Cl Cl 0.1484 0.1585 'International Tables Vol C Tables 4.2.6.8 and 6.1.1.4'
Ta Ta -0.7052 6.5227 'International Tables Vol C Tables 4.2.6.8 and 6.1.1.4'

loop_
_geom_angle_atom_site_label_1
_geom_angle_atom_site_label_2
_geom_angle_atom_site_label_3
_geom_angle
N1 Ta1 O2 95.13(3)
N1 Ta1 O1 167.80(3)
O2 Ta1 O1 72.95(2)
N1 Ta1 Cl2 101.33(2)
O2 Ta1 Cl2 163.410(18)
O1 Ta1 Cl2 90.687(16)
N1 Ta1 Cl3 99.20(2)
O2 Ta1 Cl3 84.233(18)
O1 Ta1 Cl3 82.514(18)
Cl2 Ta1 Cl3 91.062(8)
N1 Ta1 Cl1 96.87(2)
O2 Ta1 Cl1 87.674(19)
O1 Ta1 Cl1 80.364(18)
Cl2 Ta1 Cl1 92.354(8)
Cl3 Ta1 Cl1 162.575(8)
C2 O1 C1 110.87(7)
C2 O1 Ta1 111.94(5)
C1 O1 Ta1 122.57(5)
C3 O2 C4 111.79(7)
C3 O2 Ta1 115.61(5)
C4 O2 Ta1 121.92(6)
N2 N1 Ta1 174.50(7)
N1 N2 C12 119.60(7)
N1 N2 C5 115.28(6)
C12 N2 C5 123.97(7)
O1 C2 C3 107.09(7)
O2 C3 C2 107.03(7)
C10 C5 C6 120.19(8)
C10 C5 N2 119.25(9)
C6 C5 N2 120.52(8)
C5 C6 C7 119.50(10)
C8 C7 C6 121.22(10)
C7 C8 C9 118.53(8)
C7 C8 C11 120.30(11)
C9 C8 C11 121.15(11)
C8 C9 C10 120.84(10)
C5 C10 C9 119.70(10)
C17 C12 C13 119.37(7)
C17 C12 N2 120.19(7)
C13 C12 N2 120.41(7)
C14 C13 C12 119.72(8)
C15 C14 C13 121.68(8)
C16 C15 C14 117.47(7)
C16 C15 C18 121.12(8)
C14 C15 C18 121.41(8)
C17 C16 C15 122.02(8)
C16 C17 C12 119.73(7)

loop_
_geom_bond_atom_site_label_1
_geom_bond_atom_site_label_2
_geom_bond_distance
Ta1 N1 1.7722(7)
Ta1 O2 2.1696(6)
Ta1 O1 2.3280(7)
Ta1 Cl2 2.3756(2)
Ta1 Cl3 2.3899(2)
Ta1 Cl1 2.3997(2)
O1 C2 1.4465(11)
O1 C1 1.4492(10)
O2 C3 1.4542(11)
O2 C4 1.4606(10)
N1 N2 1.3400(10)
N2 C12 1.4144(11)
N2 C5 1.4347(10)
C2 C3 1.5024(12)
C5 C10 1.3867(14)
C5 C6 1.3913(14)
C6 C7 1.3906(13)
C7 C8 1.3896(16)
C8 C9 1.3947(16)
C8 C11 1.5098(13)
C9 C10 1.3940(13)
C12 C17 1.3957(11)
C12 C13 1.3991(11)
C13 C14 1.3931(12)
C14 C15 1.3952(12)
C15 C16 1.3943(12)
C15 C18 1.5042(12)
C16 C17 1.3880(11)
